data_7030227
loop_
_publ_author_name
'Zhang, Qiang'
'Zhang, Xue-Qi'
'Wang, Zhong-Xia'

_publ_section_title
;
 Nickel complexes supported by quinoline-based ligands: synthesis,
 characterization and catalysis in the cross-coupling of arylzinc reagents
 and aryl chlorides or aryltrimethylammonium salts.
;
_journal_issue 34
_journal_name_full 'Dalton transactions (Cambridge, England : 2003)'
_journal_page_first 10453
_journal_page_last 10464
_journal_paper_doi 10.1039/c2dt30886j
_journal_volume 41
_journal_year 2012
_chemical_formula_sum 'C34 H28 Cl2 N2 Ni P2'
_chemical_formula_weight 656.13
_chemical_name_systematic
;
?
;
_space_group_IT_number 19
_symmetry_cell_setting orthorhombic
_symmetry_space_group_name_Hall 'P 2ac 2ab'
_symmetry_space_group_name_H-M 'P 21 21 21'
_atom_sites_solution_hydrogens geom
_atom_sites_solution_primary direct
_atom_sites_solution_secondary difmap
_audit_creation_method SHELXL-97
_cell_angle_alpha 90.00
_cell_angle_beta 90.00
_cell_angle_gamma 90.00
_cell_formula_units_Z 4
_cell_length_a 14.7449(16)
_cell_length_b 13.6940(14)
_cell_length_c 16.1341(19)
_cell_measurement_reflns_used 2188
_cell_measurement_temperature 298(2)
_cell_measurement_theta_max 26.632
_cell_measurement_theta_min 2.763
_cell_volume 3257.7(6)
_computing_cell_refinement 'Bruker SMART'
_computing_data_collection 'Bruker SMART'
_computing_data_reduction 'Bruker SAINT'
_computing_molecular_graphics 'Bruker SHELXTL'
_computing_publication_material 'Bruker SHELXTL'
_computing_structure_refinement 'SHELXL-97 (Sheldrick, 1997)'
_computing_structure_solution 'SHELXS-97 (Sheldrick, 1990)'
_diffrn_ambient_temperature 298(2)
_diffrn_measured_fraction_theta_full 0.989
_diffrn_measured_fraction_theta_max 0.989
_diffrn_measurement_device_type 'CCD area detector'
_diffrn_measurement_method 'phi and omega scans'
_diffrn_radiation_monochromator graphite
_diffrn_radiation_source 'fine-focus sealed tube'
_diffrn_radiation_type MoK\a
_diffrn_radiation_wavelength 0.71073
_diffrn_reflns_av_R_equivalents 0.1945
_diffrn_reflns_av_sigmaI/netI 0.2969
_diffrn_reflns_limit_h_max 17
_diffrn_reflns_limit_h_min -15
_diffrn_reflns_limit_k_max 9
_diffrn_reflns_limit_k_min -16
_diffrn_reflns_limit_l_max 18
_diffrn_reflns_limit_l_min -19
_diffrn_reflns_number 15728
_diffrn_reflns_theta_full 25.02
_diffrn_reflns_theta_max 25.02
_diffrn_reflns_theta_min 2.76
_exptl_absorpt_coefficient_mu 0.883
_exptl_absorpt_correction_T_max 0.8789
_exptl_absorpt_correction_T_min 0.8362
_exptl_absorpt_correction_type multi-scan
_exptl_absorpt_process_details sadabs
_exptl_crystal_colour brown
_exptl_crystal_density_diffrn 1.338
_exptl_crystal_density_method 'not measured'
_exptl_crystal_description block
_exptl_crystal_F_000 1352
_exptl_crystal_size_max 0.21
_exptl_crystal_size_mid 0.17
_exptl_crystal_size_min 0.15
_platon_squeeze_details
;
;
_refine_diff_density_max 0.641
_refine_diff_density_min -0.686
_refine_diff_density_rms 0.118
_refine_ls_abs_structure_details 'Flack H D (1983), Acta Cryst. A39, 876-881'
_refine_ls_abs_structure_Flack -0.07(5)
_refine_ls_extinction_method none
_refine_ls_goodness_of_fit_ref 1.050
_refine_ls_hydrogen_treatment constr
_refine_ls_matrix_type full
_refine_ls_number_parameters 370
_refine_ls_number_reflns 5668
_refine_ls_number_restraints 0
_refine_ls_restrained_S_all 1.050
_refine_ls_R_factor_all 0.2389
_refine_ls_R_factor_gt 0.0984
_refine_ls_shift/su_max 0.001
_refine_ls_shift/su_mean 0.000
_refine_ls_structure_factor_coef Fsqd
_refine_ls_weighting_details 'calc w=1/[\s^2^(Fo^2^)+(0.0095P)^2^+0.0000P] where P=(Fo^2^+2Fc^2^)/3'
_refine_ls_weighting_scheme calc
_refine_ls_wR_factor_gt 0.1595
_refine_ls_wR_factor_ref 0.1844
_reflns_number_gt 2142
_reflns_number_total 5668
_reflns_threshold_expression >2sigma(I)
_cod_data_source_file c2dt30886j.txt
_cod_data_source_block 101217a
_cod_depositor_comments
;
The following automatic conversions were performed:

'_symmetry_cell_setting' value 'Orthorhombic' changed to
'orthorhombic' according to
/usr/data/users/saulius/automatic-downloads/retrospective/RSC/lib/dictionaries/cif_core.dic
dictionary named 'cif_core.dic' version 2.4.2 from 2011-04-26.

Automatic conversion script
Id: cif_fix_values 2281 2013-09-26 08:29:07Z andrius 
;
_cod_original_sg_symbol_H-M P2(1)2(1)2(1)
_cod_database_code 7030227

loop_
_symmetry_equiv_pos_as_xyz
'x, y, z'
'-x+1/2, -y, z+1/2'
'x+1/2, -y+1/2, -z'
'-x, y+1/2, -z+1/2'

loop_
_atom_site_label
_atom_site_type_symbol
_atom_site_fract_x
_atom_site_fract_y
_atom_site_fract_z
_atom_site_U_iso_or_equiv
_atom_site_adp_type
_atom_site_occupancy
_atom_site_symmetry_multiplicity
_atom_site_calc_flag
_atom_site_refinement_flags
Ni1 Ni 0.48633(10) 0.43374(13) 0.43921(9) 0.0404(5) Uani 1 1 d .
Cl1 Cl 0.6025(2) 0.4231(3) 0.5331(2) 0.0675(12) Uani 1 1 d .
Cl2 Cl 0.5162(2) 0.3348(3) 0.32588(19) 0.0587(11) Uani 1 1 d .
N1 N 0.4079(7) 0.3407(9) 0.5016(7) 0.047(3) Uani 1 1 d .
N2 N 0.3595(7) 0.4933(7) 0.4110(6) 0.036(3) Uani 1 1 d .
P1 P 0.3431(2) 0.5667(3) 0.3363(2) 0.0367(9) Uani 1 1 d .
P2 P 0.54084(19) 0.5758(3) 0.36918(19) 0.0383(10) Uani 1 1 d .
C1 C 0.4321(9) 0.2627(11) 0.5433(9) 0.049(4) Uani 1 1 d .
H1 H 0.4934 0.2470 0.5452 0.059 Uiso 1 1 calc R
C2 C 0.3692(10) 0.2000(10) 0.5863(8) 0.057(4) Uani 1 1 d .
H2 H 0.3898 0.1463 0.6161 0.068 Uiso 1 1 calc R
C3 C 0.2811(10) 0.2204(11) 0.5826(9) 0.056(4) Uani 1 1 d .
H3 H 0.2405 0.1791 0.6093 0.067 Uiso 1 1 calc R
C4 C 0.2480(10) 0.2996(11) 0.5411(9) 0.047(4) Uani 1 1 d .
C5 C 0.3138(9) 0.3579(11) 0.4988(9) 0.045(4) Uani 1 1 d .
C6 C 0.2884(8) 0.4395(11) 0.4510(8) 0.040(4) Uani 1 1 d .
C7 C 0.1991(8) 0.4641(10) 0.4480(8) 0.050(4) Uani 1 1 d .
H7 H 0.1803 0.5178 0.4172 0.060 Uiso 1 1 calc R
C8 C 0.1355(9) 0.4079(11) 0.4919(8) 0.051(4) Uani 1 1 d .
H8 H 0.0749 0.4268 0.4906 0.062 Uiso 1 1 calc R
C9 C 0.1585(10) 0.3274(11) 0.5359(8) 0.054(4) Uani 1 1 d .
H9 H 0.1140 0.2910 0.5626 0.065 Uiso 1 1 calc R
C10 C 0.4514(7) 0.5849(10) 0.2886(7) 0.044(4) Uani 1 1 d .
H10A H 0.4535 0.6487 0.2626 0.053 Uiso 1 1 calc R
H10B H 0.4613 0.5358 0.2462 0.053 Uiso 1 1 calc R
C11 C 0.3047(8) 0.6827(11) 0.3662(11) 0.047(4) Uani 1 1 d .
C12 C 0.3001(9) 0.7583(13) 0.3094(10) 0.058(5) Uani 1 1 d .
H12 H 0.3123 0.7465 0.2537 0.069 Uiso 1 1 calc R
C13 C 0.2772(10) 0.8530(13) 0.3357(12) 0.064(5) Uani 1 1 d .
H13 H 0.2744 0.9041 0.2978 0.077 Uiso 1 1 calc R
C14 C 0.2592(10) 0.8691(13) 0.4167(13) 0.067(5) Uani 1 1 d .
H14 H 0.2445 0.9320 0.4338 0.080 Uiso 1 1 calc R
C15 C 0.2619(9) 0.7975(13) 0.4730(11) 0.064(5) Uani 1 1 d .
H15 H 0.2465 0.8101 0.5279 0.077 Uiso 1 1 calc R
C16 C 0.2884(8) 0.7028(12) 0.4484(10) 0.053(4) Uani 1 1 d .
H16 H 0.2948 0.6538 0.4879 0.063 Uiso 1 1 calc R
C17 C 0.2671(10) 0.5157(13) 0.2602(9) 0.054(4) Uani 1 1 d .
C18 C 0.2853(9) 0.4264(14) 0.2308(9) 0.059(4) Uani 1 1 d .
H18 H 0.3386 0.3962 0.2482 0.071 Uiso 1 1 calc R
C19 C 0.2298(11) 0.3758(14) 0.1759(10) 0.079(6) Uani 1 1 d .
H19 H 0.2438 0.3141 0.1556 0.094 Uiso 1 1 calc R
C20 C 0.1501(11) 0.4269(16) 0.1539(9) 0.076(5) Uani 1 1 d .
H20 H 0.1100 0.3964 0.1176 0.091 Uiso 1 1 calc R
C21 C 0.1287(11) 0.5141(14) 0.1809(10) 0.070(5) Uani 1 1 d .
H21 H 0.0756 0.5445 0.1635 0.084 Uiso 1 1 calc R
C22 C 0.1890(9) 0.5619(14) 0.2381(8) 0.061(4) Uani 1 1 d .
H22 H 0.1750 0.6231 0.2595 0.073 Uiso 1 1 calc R
C23 C 0.6464(8) 0.5837(11) 0.3127(8) 0.043(4) Uani 1 1 d .
C24 C 0.7231(8) 0.5484(11) 0.3479(9) 0.051(4) Uani 1 1 d .
H24 H 0.7197 0.5150 0.3980 0.061 Uiso 1 1 calc R
C25 C 0.8058(9) 0.5613(13) 0.3104(10) 0.064(5) Uani 1 1 d .
H25 H 0.8573 0.5384 0.3374 0.077 Uiso 1 1 calc R
C26 C 0.8159(11) 0.6046(12) 0.2383(11) 0.067(6) Uani 1 1 d .
H26 H 0.8727 0.6095 0.2135 0.081 Uiso 1 1 calc R
C27 C 0.7418(11) 0.6414(12) 0.2014(10) 0.067(5) Uani 1 1 d .
H27 H 0.7481 0.6711 0.1499 0.081 Uiso 1 1 calc R
C28 C 0.6545(10) 0.6370(11) 0.2376(9) 0.055(4) Uani 1 1 d .
H28 H 0.6048 0.6675 0.2133 0.065 Uiso 1 1 calc R
C29 C 0.5274(8) 0.6866(10) 0.4263(8) 0.041(4) Uani 1 1 d .
C30 C 0.5235(9) 0.7789(12) 0.3941(9) 0.055(4) Uani 1 1 d .
H30 H 0.5282 0.7860 0.3369 0.066 Uiso 1 1 calc R
C31 C 0.5129(9) 0.8629(11) 0.4419(11) 0.066(4) Uani 1 1 d .
H31 H 0.5053 0.9238 0.4173 0.079 Uiso 1 1 calc R
C32 C 0.5142(9) 0.8524(12) 0.5268(10) 0.063(4) Uani 1 1 d .
H32 H 0.5098 0.9073 0.5604 0.075 Uiso 1 1 calc R
C33 C 0.5217(9) 0.7646(12) 0.5610(10) 0.059(4) Uani 1 1 d .
H33 H 0.5200 0.7586 0.6184 0.071 Uiso 1 1 calc R
C34 C 0.5319(8) 0.6832(11) 0.5134(9) 0.057(4) Uani 1 1 d .
H34 H 0.5422 0.6235 0.5393 0.068 Uiso 1 1 calc R

loop_
_atom_site_aniso_label
_atom_site_aniso_U_11
_atom_site_aniso_U_22
_atom_site_aniso_U_33
_atom_site_aniso_U_23
_atom_site_aniso_U_13
_atom_site_aniso_U_12
Ni1 0.0325(10) 0.0468(11) 0.0417(9) -0.0001(11) -0.0002(8) 0.0023(11)
Cl1 0.059(2) 0.069(3) 0.074(3) 0.010(3) -0.032(2) -0.010(2)
Cl2 0.060(2) 0.061(3) 0.055(2) -0.010(2) -0.002(2) 0.010(2)
N1 0.043(8) 0.039(8) 0.058(8) 0.003(7) -0.002(6) 0.001(7)
N2 0.023(6) 0.035(7) 0.049(7) 0.007(6) 0.002(5) 0.003(5)
P1 0.0213(18) 0.042(2) 0.047(2) 0.001(3) -0.0019(16) 0.001(2)
P2 0.0201(19) 0.049(3) 0.046(2) 0.002(3) 0.0033(15) 0.000(2)
C1 0.033(8) 0.040(10) 0.074(12) 0.008(10) 0.003(8) 0.006(8)
C2 0.054(11) 0.043(11) 0.075(12) 0.006(9) 0.002(9) 0.011(9)
C3 0.050(11) 0.047(12) 0.072(12) 0.002(10) 0.004(9) -0.004(9)
C4 0.038(9) 0.042(10) 0.060(11) 0.003(9) 0.005(8) -0.004(8)
C5 0.036(9) 0.042(10) 0.058(10) 0.001(9) 0.009(7) -0.001(8)
C6 0.024(7) 0.035(9) 0.060(10) 0.000(10) 0.002(7) -0.007(8)
C7 0.039(8) 0.049(11) 0.062(10) 0.005(9) 0.005(8) -0.005(8)
C8 0.033(8) 0.048(11) 0.073(11) 0.003(10) 0.007(7) -0.004(8)
C9 0.045(9) 0.049(11) 0.068(11) 0.002(10) 0.006(9) -0.007(9)
C10 0.034(8) 0.046(10) 0.052(8) 0.004(9) 0.000(6) -0.001(8)
C11 0.030(8) 0.050(12) 0.061(11) 0.005(10) 0.005(8) 0.000(8)
C12 0.050(11) 0.052(12) 0.071(13) 0.006(12) 0.002(8) 0.002(10)
C13 0.057(11) 0.054(14) 0.082(15) 0.009(12) 0.004(10) 0.009(10)
C14 0.055(11) 0.054(13) 0.092(15) -0.002(13) 0.005(11) 0.006(9)
C15 0.054(10) 0.061(14) 0.078(14) -0.003(12) 0.014(9) 0.003(10)
C16 0.044(9) 0.047(12) 0.066(13) 0.002(11) 0.004(9) -0.001(8)
C17 0.044(10) 0.053(12) 0.064(11) -0.001(10) -0.004(8) -0.003(9)
C18 0.044(9) 0.061(13) 0.072(12) -0.009(13) -0.018(8) 0.000(11)
C19 0.067(12) 0.084(15) 0.085(14) -0.011(12) -0.018(10) -0.005(12)
C20 0.066(12) 0.086(15) 0.074(12) -0.006(14) -0.023(10) -0.007(14)
C21 0.052(11) 0.082(15) 0.077(13) 0.004(12) -0.023(9) 0.006(11)
C22 0.053(10) 0.063(12) 0.066(11) 0.000(12) -0.009(8) 0.002(11)
C23 0.027(8) 0.051(11) 0.053(9) -0.012(9) 0.009(7) -0.008(9)
C24 0.025(7) 0.065(13) 0.063(9) -0.003(10) 0.011(7) -0.005(9)
C25 0.041(9) 0.078(14) 0.074(12) -0.003(13) 0.011(8) 0.001(11)
C26 0.047(11) 0.074(16) 0.081(14) 0.001(11) 0.021(10) -0.001(10)
C27 0.051(11) 0.080(14) 0.071(12) 0.000(11) 0.014(10) -0.006(11)
C28 0.039(9) 0.068(12) 0.057(10) 0.003(10) 0.000(8) -0.002(9)
C29 0.037(8) 0.040(10) 0.046(10) 0.000(8) 0.006(7) -0.011(8)
C30 0.052(10) 0.052(11) 0.062(10) 0.000(10) 0.007(8) -0.007(9)
C31 0.073(10) 0.049(11) 0.077(11) -0.006(11) 0.006(12) -0.008(9)
C32 0.064(10) 0.050(11) 0.075(13) -0.010(10) 0.008(10) -0.013(10)
C33 0.063(10) 0.053(10) 0.062(10) -0.022(11) 0.007(10) -0.014(10)
C34 0.055(10) 0.050(11) 0.066(11) 0.000(10) 0.005(9) 0.003(9)

loop_
_atom_type_symbol
_atom_type_description
_atom_type_scat_dispersion_real
_atom_type_scat_dispersion_imag
_atom_type_scat_source
C C 0.0033 0.0016 'International Tables Vol C Tables 4.2.6.8 and 6.1.1.4'
H H 0.0000 0.0000 'International Tables Vol C Tables 4.2.6.8 and 6.1.1.4'
N N 0.0061 0.0033 'International Tables Vol C Tables 4.2.6.8 and 6.1.1.4'
P P 0.1023 0.0942 'International Tables Vol C Tables 4.2.6.8 and 6.1.1.4'
Cl Cl 0.1484 0.1585 'International Tables Vol C Tables 4.2.6.8 and 6.1.1.4'
Ni Ni 0.3393 1.1124 'International Tables Vol C Tables 4.2.6.8 and 6.1.1.4'

loop_
_geom_angle_atom_site_label_1
_geom_angle_atom_site_label_2
_geom_angle_atom_site_label_3
_geom_angle
N1 Ni1 N2 80.8(4)
N1 Ni1 Cl1 93.4(3)
N2 Ni1 Cl1 146.9(3)
N1 Ni1 Cl2 97.8(3)
N2 Ni1 Cl2 103.1(3)
Cl1 Ni1 Cl2 110.00(15)
N1 Ni1 P2 162.7(4)
N2 Ni1 P2 83.1(3)
Cl1 Ni1 P2 96.50(14)
Cl2 Ni1 P2 92.22(13)
C1 N1 C5 114.9(12)
C1 N1 Ni1 128.4(9)
C5 N1 Ni1 116.7(10)
C6 N2 P1 123.8(9)
C6 N2 Ni1 110.8(8)
P1 N2 Ni1 123.2(6)
N2 P1 C11 114.4(7)
N2 P1 C10 106.2(6)
C11 P1 C10 106.3(7)
N2 P1 C17 111.4(7)
C11 P1 C17 109.7(8)
C10 P1 C17 108.4(6)
C29 P2 C23 107.8(6)
C29 P2 C10 103.0(7)
C23 P2 C10 104.8(6)
C29 P2 Ni1 114.2(5)
C23 P2 Ni1 125.3(5)
C10 P2 Ni1 98.4(4)
N1 C1 C2 123.8(12)
N1 C1 H1 118.1
C2 C1 H1 118.1
C3 C2 C1 118.8(14)
C3 C2 H2 120.6
C1 C2 H2 120.6
C2 C3 C4 122.6(15)
C2 C3 H3 118.7
C4 C3 H3 118.7
C3 C4 C9 126.3(15)
C3 C4 C5 115.8(13)
C9 C4 C5 117.9(14)
C6 C5 N1 114.3(12)
C6 C5 C4 121.6(13)
N1 C5 C4 124.0(14)
C7 C6 C5 118.3(13)
C7 C6 N2 124.3(14)
C5 C6 N2 117.4(11)
C6 C7 C8 119.6(13)
C6 C7 H7 120.2
C8 C7 H7 120.2
C9 C8 C7 122.9(13)
C9 C8 H8 118.6
C7 C8 H8 118.6
C8 C9 C4 119.8(14)
C8 C9 H9 120.1
C4 C9 H9 120.1
P1 C10 P2 108.9(6)
P1 C10 H10A 109.9
P2 C10 H10A 109.9
P1 C10 H10B 109.9
P2 C10 H10B 109.9
H10A C10 H10B 108.3
C16 C11 C12 118.7(15)
C16 C11 P1 120.2(14)
C12 C11 P1 120.7(13)
C11 C12 C13 120.1(15)
C11 C12 H12 119.9
C13 C12 H12 119.9
C14 C13 C12 119.3(17)
C14 C13 H13 120.3
C12 C13 H13 120.3
C15 C14 C13 122.2(17)
C15 C14 H14 118.9
C13 C14 H14 118.9
C14 C15 C16 119.4(16)
C14 C15 H15 120.3
C16 C15 H15 120.3
C11 C16 C15 120.2(16)
C11 C16 H16 119.9
C15 C16 H16 119.9
C18 C17 C22 120.1(15)
C18 C17 P1 118.1(13)
C22 C17 P1 121.6(14)
C17 C18 C19 124.2(15)
C17 C18 H18 117.9
C19 C18 H18 117.9
C18 C19 C20 113.8(16)
C18 C19 H19 123.1
C20 C19 H19 123.1
C21 C20 C19 124.6(17)
C21 C20 H20 117.7
C19 C20 H20 117.7
C20 C21 C22 118.6(16)
C20 C21 H21 120.7
C22 C21 H21 120.7
C17 C22 C21 118.7(16)
C17 C22 H22 120.7
C21 C22 H22 120.7
C24 C23 C28 118.1(12)
C24 C23 P2 119.1(11)
C28 C23 P2 122.2(11)
C23 C24 C25 120.7(14)
C23 C24 H24 119.6
C25 C24 H24 119.6
C26 C25 C24 123.3(15)
C26 C25 H25 118.3
C24 C25 H25 118.3
C25 C26 C27 118.0(15)
C25 C26 H26 121.0
C27 C26 H26 121.0
C26 C27 C28 122.8(16)
C26 C27 H27 118.6
C28 C27 H27 118.6
C27 C28 C23 116.8(14)
C27 C28 H28 121.6
C23 C28 H28 121.6
C30 C29 C34 114.3(14)
C30 C29 P2 126.4(11)
C34 C29 P2 118.8(12)
C29 C30 C31 123.9(13)
C29 C30 H30 118.1
C31 C30 H30 118.1
C32 C31 C30 117.5(15)
C32 C31 H31 121.2
C30 C31 H31 121.2
C33 C32 C31 120.6(16)
C33 C32 H32 119.7
C31 C32 H32 119.7
C32 C33 C34 121.0(15)
C32 C33 H33 119.5
C34 C33 H33 119.5
C33 C34 C29 122.1(14)
C33 C34 H34 119.0
C29 C34 H34 119.0

loop_
_geom_bond_atom_site_label_1
_geom_bond_atom_site_label_2
_geom_bond_distance
Ni1 N1 1.993(11)
Ni1 N2 2.091(10)
Ni1 Cl1 2.291(3)
Ni1 Cl2 2.318(4)
Ni1 P2 2.389(4)
N1 C1 1.312(15)
N1 C5 1.409(15)
N2 C6 1.435(14)
N2 P1 1.588(10)
P1 C11 1.754(16)
P1 C10 1.789(10)
P1 C17 1.803(15)
P2 C29 1.787(13)
P2 C23 1.806(12)
P2 C10 1.856(11)
C1 C2 1.443(17)
C1 H1 0.9300
C2 C3 1.330(17)
C2 H2 0.9300
C3 C4 1.365(17)
C3 H3 0.9300
C4 C9 1.376(17)
C4 C5 1.429(17)
C5 C6 1.408(17)
C6 C7 1.360(15)
C7 C8 1.404(15)
C7 H7 0.9300
C8 C9 1.356(16)
C8 H8 0.9300
C9 H9 0.9300
C10 H10A 0.9700
C10 H10B 0.9700
C11 C16 1.376(17)
C11 C12 1.384(18)
C12 C13 1.406(19)
C12 H12 0.9300
C13 C14 1.351(18)
C13 H13 0.9300
C14 C15 1.337(18)
C14 H14 0.9300
C15 C16 1.412(17)
C15 H15 0.9300
C16 H16 0.9300
C17 C18 1.339(19)
C17 C22 1.361(18)
C18 C19 1.392(18)
C18 H18 0.9300
C19 C20 1.41(2)
C19 H19 0.9300
C20 C21 1.31(2)
C20 H20 0.9300
C21 C22 1.439(18)
C21 H21 0.9300
C22 H22 0.9300
C23 C24 1.355(16)
C23 C28 1.420(16)
C24 C25 1.373(16)
C24 H24 0.9300
C25 C26 1.314(18)
C25 H25 0.9300
C26 C27 1.342(18)
C26 H26 0.9300
C27 C28 1.415(17)
C27 H27 0.9300
C28 H28 0.9300
C29 C30 1.368(15)
C29 C34 1.407(16)
C30 C31 1.393(16)
C30 H30 0.9300
C31 C32 1.378(17)
C31 H31 0.9300
C32 C33 1.328(17)
C32 H32 0.9300
C33 C34 1.362(16)
C33 H33 0.9300
C34 H34 0.9300

loop_
_geom_torsion_atom_site_label_1
_geom_torsion_atom_site_label_2
_geom_torsion_atom_site_label_3
_geom_torsion_atom_site_label_4
_geom_torsion
N2 Ni1 N1 C1 176.7(12)
Cl1 Ni1 N1 C1 -36.2(12)
Cl2 Ni1 N1 C1 74.6(12)
P2 Ni1 N1 C1 -160.9(9)
N2 Ni1 N1 C5 -0.9(9)
Cl1 Ni1 N1 C5 146.3(9)
Cl2 Ni1 N1 C5 -103.0(9)
P2 Ni1 N1 C5 21.5(17)
N1 Ni1 N2 C6 1.2(8)
Cl1 Ni1 N2 C6 -80.9(10)
Cl2 Ni1 N2 C6 97.1(7)
P2 Ni1 N2 C6 -172.2(8)
N1 Ni1 N2 P1 -162.4(7)
Cl1 Ni1 N2 P1 115.5(6)
Cl2 Ni1 N2 P1 -66.5(7)
P2 Ni1 N2 P1 24.1(6)
C6 N2 P1 C11 80.6(11)
Ni1 N2 P1 C11 -117.9(7)
C6 N2 P1 C10 -162.5(9)
Ni1 N2 P1 C10 -1.0(8)
C6 N2 P1 C17 -44.6(12)
Ni1 N2 P1 C17 116.9(8)
N1 Ni1 P2 C29 50.4(12)
N2 Ni1 P2 C29 72.7(5)
Cl1 Ni1 P2 C29 -74.0(5)
Cl2 Ni1 P2 C29 175.6(5)
N1 Ni1 P2 C23 -173.0(11)
N2 Ni1 P2 C23 -150.6(6)
Cl1 Ni1 P2 C23 62.7(6)
Cl2 Ni1 P2 C23 -47.7(5)
N1 Ni1 P2 C10 -58.1(11)
N2 Ni1 P2 C10 -35.8(5)
Cl1 Ni1 P2 C10 177.6(4)
Cl2 Ni1 P2 C10 67.1(4)
C5 N1 C1 C2 -2.3(19)
Ni1 N1 C1 C2 -179.9(9)
N1 C1 C2 C3 1(2)
C1 C2 C3 C4 -1(2)
C2 C3 C4 C9 -178.2(14)
C2 C3 C4 C5 2(2)
C1 N1 C5 C6 -177.5(12)
Ni1 N1 C5 C6 0.4(15)
C1 N1 C5 C4 3.3(19)
Ni1 N1 C5 C4 -178.8(10)
C3 C4 C5 C6 177.5(13)
C9 C4 C5 C6 -2(2)
C3 C4 C5 N1 -3(2)
C9 C4 C5 N1 177.1(12)
N1 C5 C6 C7 -177.0(12)
C4 C5 C6 C7 2(2)
N1 C5 C6 N2 0.7(17)
C4 C5 C6 N2 180.0(12)
P1 N2 C6 C7 -20.3(18)
Ni1 N2 C6 C7 176.2(11)
P1 N2 C6 C5 162.1(10)
Ni1 N2 C6 C5 -1.4(14)
C5 C6 C7 C8 0(2)
N2 C6 C7 C8 -177.8(11)
C6 C7 C8 C9 -2(2)
C7 C8 C9 C4 2(2)
C3 C4 C9 C8 -179.6(13)
C5 C4 C9 C8 0(2)
N2 P1 C10 P2 -31.8(9)
C11 P1 C10 P2 90.4(9)
C17 P1 C10 P2 -151.7(8)
C29 P2 C10 P1 -72.6(8)
C23 P2 C10 P1 174.8(7)
Ni1 P2 C10 P1 44.8(7)
N2 P1 C11 C16 -2.0(13)
C10 P1 C11 C16 -118.9(11)
C17 P1 C11 C16 124.0(11)
N2 P1 C11 C12 170.5(10)
C10 P1 C11 C12 53.6(12)
C17 P1 C11 C12 -63.4(12)
C16 C11 C12 C13 -2(2)
P1 C11 C12 C13 -174.2(10)
C11 C12 C13 C14 0(2)
C12 C13 C14 C15 0(2)
C13 C14 C15 C16 3(2)
C12 C11 C16 C15 4(2)
P1 C11 C16 C15 176.7(10)
C14 C15 C16 C11 -5(2)
N2 P1 C17 C18 -51.5(14)
C11 P1 C17 C18 -179.3(12)
C10 P1 C17 C18 65.0(14)
N2 P1 C17 C22 122.9(13)
C11 P1 C17 C22 -4.9(15)
C10 P1 C17 C22 -120.6(13)
C22 C17 C18 C19 1(2)
P1 C17 C18 C19 175.9(11)
C17 C18 C19 C20 -1(2)
C18 C19 C20 C21 1(2)
C19 C20 C21 C22 -1(3)
C18 C17 C22 C21 -2(2)
P1 C17 C22 C21 -176.1(11)
C20 C21 C22 C17 2(2)
C29 P2 C23 C24 92.1(14)
C10 P2 C23 C24 -158.6(13)
Ni1 P2 C23 C24 -46.8(14)
C29 P2 C23 C28 -79.3(12)
C10 P2 C23 C28 29.9(13)
Ni1 P2 C23 C28 141.8(10)
C28 C23 C24 C25 -2(2)
P2 C23 C24 C25 -173.8(13)
C23 C24 C25 C26 -2(3)
C24 C25 C26 C27 3(3)
C25 C26 C27 C28 1(3)
C26 C27 C28 C23 -5(2)
C24 C23 C28 C27 6(2)
P2 C23 C28 C27 177.1(11)
C23 P2 C29 C30 59.3(14)
C10 P2 C29 C30 -51.2(13)
Ni1 P2 C29 C30 -156.8(11)
C23 P2 C29 C34 -112.4(11)
C10 P2 C29 C34 137.2(10)
Ni1 P2 C29 C34 31.6(12)
C34 C29 C30 C31 -8(2)
P2 C29 C30 C31 -180.0(11)
C29 C30 C31 C32 6(2)
C30 C31 C32 C33 -3(2)
C31 C32 C33 C34 3(2)
C32 C33 C34 C29 -5(2)
C30 C29 C34 C33 8(2)
P2 C29 C34 C33 -179.6(10)

loop_
_platon_squeeze_void_nr
_platon_squeeze_void_average_x
_platon_squeeze_void_average_y
_platon_squeeze_void_average_z
_platon_squeeze_void_volume
_platon_squeeze_void_count_electrons
1 0.397 0.056 0.452 20.6 1.2
2 0.506 0.154 0.726 64.5 1.2
3 1.006 0.346 0.274 64.5 1.3
4 0.897 0.443 0.548 20.5 1.2
5 0.603 0.556 0.048 20.6 1.9
6 0.494 0.654 0.774 64.5 0.9
7 -0.006 0.846 0.226 64.5 1.3
8 0.103 0.943 0.951 20.6 1.5
